data_4112712
loop_
_publ_author_name
'Cliff R. Baar'
'Christopher J. Levy'
'Endy Y.-J. Min'
'Lawrence M. Henling'
'Michael W. Day'
'John E. Bercaw'

_publ_section_title
;
 Kinetic Resolution of Chiral \a-Olefins Using Optically Active
 ansa-Zirconocene Polymerization Catalysts
;
_journal_name_full 'Journal of the American Chemical Society'
_journal_page_first 8216
_journal_page_last 8231
_journal_paper_doi 10.1021/ja040021j
_journal_volume 126
_journal_year 2004
_chemical_formula_moiety 'C30 H50 Cl2 Si2 Zr, 0.5(C7 H8)'
_chemical_formula_sum 'C33.5 H54 Cl2 Si2 Zr'
_chemical_formula_weight 675.09
_chemical_name_systematic
; 
 ? 
;
_space_group_IT_number 1
_symmetry_cell_setting triclinic
_symmetry_Int_Tables_number 1
_symmetry_space_group_name_Hall 'P 1'
_symmetry_space_group_name_H-M 'P 1'
_atom_sites_solution_hydrogens geom
_atom_sites_solution_primary direct
_atom_sites_solution_secondary difmap
_audit_creation_method SHELXL-97
_cell_angle_alpha 97.199(1)
_cell_angle_beta 104.068(1)
_cell_angle_gamma 106.275(1)
_cell_formula_units_Z 2
_cell_length_a 10.3602(5)
_cell_length_b 13.1543(7)
_cell_length_c 14.0843(7)
_cell_measurement_reflns_used 24577
_cell_measurement_temperature 100
_cell_measurement_theta_max 28.17
_cell_measurement_theta_min 2.19
_cell_volume 1748.26(15)
_computing_cell_refinement 'Bruker SAINT'
_computing_data_collection 'Bruker SMART v5.054'
_computing_data_reduction 'Bruker SAINT'
_computing_publication_material 'Bruker SHELXTL v6.14'
_computing_structure_refinement 'Bruker SHELXTL v6.14'
_computing_structure_solution 'Bruker SHELXTL v5.1'
_diffrn_ambient_temperature 100
_diffrn_measured_fraction_theta_full 0.919
_diffrn_measured_fraction_theta_max 0.919
_diffrn_measurement_device_type 'Bruker SMART 1000 ccd'
_diffrn_measurement_method '\w scans at 7 fixed \f values'
_diffrn_radiation_monochromator graphite
_diffrn_radiation_source 'normal-focus sealed tube'
_diffrn_radiation_type MoK\a
_diffrn_radiation_wavelength 0.71073
_diffrn_reflns_av_R_equivalents 0.0411
_diffrn_reflns_av_sigmaI/netI 0.0447
_diffrn_reflns_limit_h_max 13
_diffrn_reflns_limit_h_min -13
_diffrn_reflns_limit_k_max 17
_diffrn_reflns_limit_k_min -17
_diffrn_reflns_limit_l_max 18
_diffrn_reflns_limit_l_min -17
_diffrn_reflns_number 39577
_diffrn_reflns_theta_full 28.18
_diffrn_reflns_theta_max 28.18
_diffrn_reflns_theta_min 1.65
_diffrn_standards_decay_% 'within counting statistics'
_diffrn_standards_interval_time 'first scans recollected at end of runs'
_exptl_absorpt_coefficient_mu 0.557
_exptl_absorpt_correction_T_max 0.9212
_exptl_absorpt_correction_T_min 0.8780
_exptl_absorpt_correction_type none
_exptl_crystal_colour colorless
_exptl_crystal_density_diffrn 1.282
_exptl_crystal_description plate
_exptl_crystal_F_000 714
_exptl_crystal_size_max 0.24
_exptl_crystal_size_mid 0.22
_exptl_crystal_size_min 0.15
_refine_diff_density_max 0.601
_refine_diff_density_min -0.306
_refine_diff_density_rms 0.063
_refine_ls_abs_structure_details 'Flack H D (1983), Acta Cryst. A39, 876-881'
_refine_ls_abs_structure_Flack -0.05(3)
_refine_ls_extinction_method none
_refine_ls_goodness_of_fit_ref 1.447
_refine_ls_hydrogen_treatment noref
_refine_ls_matrix_type full
_refine_ls_number_parameters 716
_refine_ls_number_reflns 15367
_refine_ls_number_restraints 3
_refine_ls_restrained_S_all 1.447
_refine_ls_R_factor_all 0.0365
_refine_ls_R_factor_gt 0.0299
_refine_ls_shift/su_max 0.018
_refine_ls_shift/su_mean 0.001
_refine_ls_structure_factor_coef Fsqd
_refine_ls_weighting_details w=1/\s^2^(Fo^2^)
_refine_ls_weighting_scheme sigma
_refine_ls_wR_factor_gt 0.0618
_refine_ls_wR_factor_ref 0.0630
_reflns_number_gt 13420
_reflns_number_total 15367
_reflns_threshold_expression >2sigma(I)
_cod_data_source_file ja040021j_c6.cif
_cod_data_source_block (S)-6
_cod_original_formula_sum 'C33.50 H54 Cl2 Si2 Zr'
_cod_database_code 4112712

loop_
_symmetry_equiv_pos_as_xyz
'x, y, z'

loop_
_atom_site_label
_atom_site_type_symbol
_atom_site_fract_x
_atom_site_fract_y
_atom_site_fract_z
_atom_site_U_iso_or_equiv
_atom_site_adp_type
_atom_site_occupancy
_atom_site_symmetry_multiplicity
_atom_site_calc_flag
_atom_site_refinement_flags
Zr1A Zr 0.61579(3) 0.79944(2) 0.74171(2) 0.01135(10) Uani 1 1 d .
Cl1A Cl 0.86502(13) 0.82439(9) 0.76379(9) 0.0178(3) Uani 1 1 d .
Cl2A Cl 0.52141(14) 0.74837(9) 0.56125(9) 0.0203(3) Uani 1 1 d .
Si1A Si 0.65638(16) 0.85034(10) 0.97665(10) 0.0141(3) Uani 1 1 d .
Si2A Si 0.33163(16) 0.79243(10) 0.80041(11) 0.0150(3) Uani 1 1 d .
C1A C 0.6221(6) 0.9343(3) 0.8806(4) 0.0133(11) Uani 1 1 d .
C2A C 0.4855(5) 0.9074(4) 0.8039(4) 0.0131(11) Uani 1 1 d .
C3A C 0.5157(6) 0.9574(4) 0.7240(4) 0.0146(11) Uani 1 1 d .
H3A H 0.4463 0.9555 0.6650 0.017 Uiso 1 1 calc R
C4A C 0.6593(5) 1.0092(4) 0.7431(4) 0.0145(11) Uani 1 1 d .
C5A C 0.7259(6) 0.9956(3) 0.8407(4) 0.0140(12) Uani 1 1 d .
H5A H 0.8240 1.0231 0.8736 0.017 Uiso 1 1 calc R
C6A C 0.5719(5) 0.7192(3) 0.8807(4) 0.0118(11) Uani 1 1 d .
C7A C 0.4347(6) 0.6956(4) 0.8049(4) 0.0135(11) Uani 1 1 d .
C8A C 0.4268(5) 0.6135(3) 0.7263(4) 0.0125(11) Uani 1 1 d .
C9A C 0.5551(6) 0.5900(4) 0.7476(4) 0.0149(12) Uani 1 1 d .
H9A H 0.5780 0.5411 0.7041 0.018 Uiso 1 1 calc R
C10A C 0.6443(6) 0.6500(3) 0.8432(4) 0.0139(11) Uani 1 1 d .
C11A C 0.8508(5) 0.8889(4) 1.0339(4) 0.0207(13) Uani 1 1 d .
H11A H 0.8714 0.8373 1.0749 0.031 Uiso 1 1 calc R
H11B H 0.8861 0.9618 1.0759 0.031 Uiso 1 1 calc R
H11C H 0.8967 0.8878 0.9807 0.031 Uiso 1 1 calc R
C12A C 0.5747(5) 0.8562(4) 1.0810(4) 0.0200(12) Uani 1 1 d .
H12A H 0.5673 0.7903 1.1079 0.030 Uiso 1 1 calc R
H12B H 0.4806 0.8619 1.0558 0.030 Uiso 1 1 calc R
H12C H 0.6332 0.9195 1.1341 0.030 Uiso 1 1 calc R
C13A C 0.2544(6) 0.8126(4) 0.9061(4) 0.0237(14) Uani 1 1 d .
H13A H 0.1538 0.8014 0.8790 0.036 Uiso 1 1 calc R
H13B H 0.3017 0.8864 0.9459 0.036 Uiso 1 1 calc R
H13C H 0.2674 0.7605 0.9486 0.036 Uiso 1 1 calc R
C14A C 0.1945(6) 0.7680(4) 0.6797(4) 0.0228(13) Uani 1 1 d .
H14A H 0.1177 0.7014 0.6727 0.034 Uiso 1 1 calc R
H14B H 0.2355 0.7605 0.6244 0.034 Uiso 1 1 calc R
H14C H 0.1581 0.8291 0.6783 0.034 Uiso 1 1 calc R
C15A C 0.7285(3) 1.07954(19) 0.68155(18) 0.0174(12) Uani 1 1 d .
H15A H 0.8245 1.0727 0.6925 0.021 Uiso 1 1 calc R
C16A C 0.6536(3) 1.03747(19) 0.56814(18) 0.0226(7) Uani 1 1 d R
H16A H 0.7147 1.0725 0.5302 0.034 Uiso 1 1 calc R
H16B H 0.5655 1.0543 0.5510 0.034 Uiso 1 1 calc R
H16C H 0.6333 0.9589 0.5514 0.034 Uiso 1 1 calc R
C17A C 0.7516(6) 1.2009(4) 0.7166(4) 0.0214(11) Uani 1 1 d .
C18A C 0.8498(6) 1.2411(4) 0.8237(4) 0.0330(13) Uani 1 1 d .
H18A H 0.8707 1.3194 0.8436 0.050 Uiso 1 1 calc R
H18B H 0.9375 1.2251 0.8269 0.050 Uiso 1 1 calc R
H18C H 0.8042 1.2045 0.8691 0.050 Uiso 1 1 calc R
C19A C 0.8212(6) 1.2672(4) 0.6485(4) 0.0262(12) Uani 1 1 d .
H19A H 0.7537 1.2517 0.5821 0.039 Uiso 1 1 calc R
H19B H 0.9036 1.2472 0.6425 0.039 Uiso 1 1 calc R
H19C H 0.8505 1.3446 0.6779 0.039 Uiso 1 1 calc R
C20A C 0.6098(6) 1.2214(4) 0.7125(4) 0.0276(12) Uani 1 1 d .
H20A H 0.6274 1.2988 0.7358 0.041 Uiso 1 1 calc R
H20B H 0.5645 1.1803 0.7556 0.041 Uiso 1 1 calc R
H20C H 0.5481 1.1980 0.6435 0.041 Uiso 1 1 calc R
C21A C 0.2977(6) 0.5490(4) 0.6404(4) 0.0179(12) Uani 1 1 d .
H21A H 0.2633 0.6020 0.6052 0.022 Uiso 1 1 calc R
C22A C 0.1820(6) 0.4898(4) 0.6837(4) 0.0211(12) Uani 1 1 d .
H22A H 0.1598 0.5443 0.7265 0.025 Uiso 1 1 calc R
H22B H 0.0959 0.4506 0.6278 0.025 Uiso 1 1 calc R
C23A C 0.2199(6) 0.4107(4) 0.7443(4) 0.0297(13) Uani 1 1 d .
H23A H 0.2355 0.3534 0.7015 0.045 Uiso 1 1 calc R
H23B H 0.1430 0.3788 0.7716 0.045 Uiso 1 1 calc R
H23C H 0.3058 0.4484 0.7993 0.045 Uiso 1 1 calc R
C24A C 0.3285(6) 0.4728(4) 0.5630(4) 0.0184(11) Uani 1 1 d .
H24A H 0.3550 0.4156 0.5947 0.022 Uiso 1 1 calc R
H24B H 0.4100 0.5146 0.5436 0.022 Uiso 1 1 calc R
C25A C 0.2038(6) 0.4187(4) 0.4680(4) 0.0271(13) Uani 1 1 d .
H25A H 0.1297 0.3652 0.4843 0.041 Uiso 1 1 calc R
H25B H 0.2355 0.3826 0.4173 0.041 Uiso 1 1 calc R
H25C H 0.1669 0.4738 0.4421 0.041 Uiso 1 1 calc R
C26A C 0.7776(6) 0.6336(4) 0.8985(4) 0.0144(11) Uani 1 1 d .
H26A H 0.8501 0.7069 0.9252 0.017 Uiso 1 1 calc R
C27A C 0.7542(6) 0.5844(4) 0.9901(4) 0.0194(12) Uani 1 1 d .
H27A H 0.8465 0.5869 1.0333 0.023 Uiso 1 1 calc R
H27B H 0.7163 0.6303 1.0294 0.023 Uiso 1 1 calc R
C28A C 0.6555(6) 0.4686(4) 0.9642(4) 0.0249(13) Uani 1 1 d .
H28A H 0.5683 0.4629 0.9139 0.037 Uiso 1 1 calc R
H28B H 0.6341 0.4482 1.0246 0.037 Uiso 1 1 calc R
H28C H 0.7005 0.4201 0.9373 0.037 Uiso 1 1 calc R
C29A C 0.8325(6) 0.5687(4) 0.8289(4) 0.0201(12) Uani 1 1 d .
H29A H 0.8465 0.6064 0.7738 0.024 Uiso 1 1 calc R
H29B H 0.7610 0.4966 0.7990 0.024 Uiso 1 1 calc R
C30A C 0.9714(6) 0.5537(4) 0.8831(4) 0.0257(12) Uani 1 1 d .
H30A H 1.0332 0.6216 0.9292 0.038 Uiso 1 1 calc R
H30B H 1.0173 0.5338 0.8338 0.038 Uiso 1 1 calc R
H30C H 0.9524 0.4962 0.9208 0.038 Uiso 1 1 calc R
Zr1B Zr 0.38371(3) 0.20025(2) 0.25792(2) 0.01161(10) Uani 1 1 d .
Cl1B Cl 0.47658(15) 0.23848(10) 0.43868(10) 0.0210(3) Uani 1 1 d .
Cl2B Cl 0.13569(13) 0.18019(9) 0.23665(9) 0.0166(3) Uani 1 1 d .
Si1B Si 0.66859(15) 0.20944(10) 0.19703(11) 0.0149(3) Uani 1 1 d .
C1B C 0.5096(5) 0.0925(3) 0.1897(4) 0.0138(11) Uani 1 1 d .
C2B C 0.3756(6) 0.0690(4) 0.1172(4) 0.0143(11) Uani 1 1 d .
C3B C 0.2740(5) 0.0056(4) 0.1567(4) 0.0142(11) Uani 1 1 d .
H3B H 0.1719 -0.0288 0.1195 0.017 Uiso 1 1 calc R
C4B C 0.3379(5) -0.0116(4) 0.2497(4) 0.0141(11) Uani 1 1 d .
C5B C 0.4853(5) 0.0463(4) 0.2726(4) 0.0149(11) Uani 1 1 d .
H5B H 0.5601 0.0438 0.3316 0.018 Uiso 1 1 calc R
C6B C 0.5645(5) 0.3079(4) 0.1950(4) 0.0128(11) Uani 1 1 d .
C7B C 0.4258(5) 0.2856(3) 0.1220(4) 0.0127(11) Uani 1 1 d .
C8B C 0.3620(5) 0.3546(4) 0.1627(4) 0.0121(11) Uani 1 1 d .
C9B C 0.4469(6) 0.4113(3) 0.2578(4) 0.0132(11) Uani 1 1 d .
H9B H 0.4238 0.4646 0.3023 0.016 Uiso 1 1 calc R
C10B C 0.5742(6) 0.3882(3) 0.2792(4) 0.0134(12) Uani 1 1 d .
C11B C 0.8074(6) 0.2281(4) 0.3164(4) 0.0240(13) Uani 1 1 d .
H11D H 0.8470 0.1687 0.3125 0.036 Uiso 1 1 calc R
H11E H 0.7662 0.2282 0.3721 0.036 Uiso 1 1 calc R
H11F H 0.8821 0.2972 0.3273 0.036 Uiso 1 1 calc R
C12B C 0.7446(6) 0.1927(4) 0.0915(4) 0.0219(13) Uani 1 1 d .
H12D H 0.8376 0.1852 0.1166 0.033 Uiso 1 1 calc R
H12E H 0.7534 0.2564 0.0609 0.033 Uiso 1 1 calc R
H12F H 0.6827 0.1279 0.0413 0.033 Uiso 1 1 calc R
C13B C 0.4213(6) 0.1517(4) -0.0818(4) 0.0238(13) Uani 1 1 d .
H13D H 0.4036 0.0761 -0.1125 0.036 Uiso 1 1 calc R
H13E H 0.5229 0.1891 -0.0566 0.036 Uiso 1 1 calc R
H13F H 0.3786 0.1874 -0.1318 0.036 Uiso 1 1 calc R
C14B C 0.1509(5) 0.1182(4) -0.0343(4) 0.0187(12) Uani 1 1 d .
H14D H 0.1308 0.1703 -0.0749 0.028 Uiso 1 1 calc R
H14E H 0.1044 0.1186 0.0185 0.028 Uiso 1 1 calc R
H14F H 0.1159 0.0455 -0.0769 0.028 Uiso 1 1 calc R
C15B C 0.2707(4) -0.0802(3) 0.3158(2) 0.0178(12) Uani 1 1 d .
H15B H 0.3320 -0.0506 0.3863 0.021 Uiso 1 1 calc R
C16B C 0.1285(3) -0.0738(2) 0.3126(3) 0.0296(8) Uani 1 1 d .
H16D H 0.1342 0.0022 0.3297 0.044 Uiso 1 1 calc R
H16E H 0.0934 -0.1129 0.3608 0.044 Uiso 1 1 calc R
H16F H 0.0641 -0.1066 0.2452 0.044 Uiso 1 1 calc R
C17B C 0.2700(6) -0.2021(3) 0.2855(4) 0.0152(10) Uani 1 1 d .
C18B C 0.4173(5) -0.2036(4) 0.2995(4) 0.0257(12) Uani 1 1 d .
H18D H 0.4746 -0.1672 0.3681 0.038 Uiso 1 1 calc R
H18E H 0.4570 -0.1659 0.2522 0.038 Uiso 1 1 calc R
H18F H 0.4169 -0.2788 0.2874 0.038 Uiso 1 1 calc R
C19B C 0.2056(6) -0.2679(4) 0.3543(4) 0.0234(11) Uani 1 1 d .
H19D H 0.2183 -0.3392 0.3449 0.035 Uiso 1 1 calc R
H19E H 0.1050 -0.2770 0.3380 0.035 Uiso 1 1 calc R
H19F H 0.2521 -0.2299 0.4240 0.035 Uiso 1 1 calc R
C20B C 0.1822(5) -0.2521(4) 0.1762(4) 0.0266(11) Uani 1 1 d .
H20D H 0.2222 -0.2089 0.1322 0.040 Uiso 1 1 calc R
H20E H 0.0852 -0.2530 0.1678 0.040 Uiso 1 1 calc R
H20F H 0.1833 -0.3264 0.1589 0.040 Uiso 1 1 calc R
C21B C 0.2250(5) 0.3724(4) 0.1080(4) 0.0154(11) Uani 1 1 d .
H21B H 0.1509 0.2999 0.0815 0.018 Uiso 1 1 calc R
C22B C 0.2477(6) 0.4232(4) 0.0177(4) 0.0172(11) Uani 1 1 d .
H22C H 0.2783 0.3748 -0.0253 0.021 Uiso 1 1 calc R
H22D H 0.1564 0.4262 -0.0222 0.021 Uiso 1 1 calc R
C23B C 0.3559(6) 0.5373(4) 0.0446(4) 0.0256(13) Uani 1 1 d .
H23D H 0.3249 0.5869 0.0846 0.038 Uiso 1 1 calc R
H23E H 0.3645 0.5624 -0.0169 0.038 Uiso 1 1 calc R
H23F H 0.4473 0.5354 0.0832 0.038 Uiso 1 1 calc R
C24B C 0.1750(5) 0.4397(4) 0.1786(4) 0.0155(11) Uani 1 1 d .
H24C H 0.1688 0.4056 0.2369 0.019 Uiso 1 1 calc R
H24D H 0.2458 0.5127 0.2038 0.019 Uiso 1 1 calc R
C25B C 0.0343(6) 0.4512(4) 0.1307(4) 0.0249(12) Uani 1 1 d .
H25D H 0.0411 0.4893 0.0757 0.037 Uiso 1 1 calc R
H25E H 0.0068 0.4925 0.1807 0.037 Uiso 1 1 calc R
H25F H -0.0363 0.3792 0.1047 0.037 Uiso 1 1 calc R
C26B C 0.7027(5) 0.4480(3) 0.3670(4) 0.0131(11) Uani 1 1 d .
H26B H 0.7370 0.3928 0.3984 0.016 Uiso 1 1 calc R
C27B C 0.8185(6) 0.5130(4) 0.3258(4) 0.0223(13) Uani 1 1 d .
H27C H 0.9060 0.5470 0.3817 0.027 Uiso 1 1 calc R
H27D H 0.8376 0.4621 0.2772 0.027 Uiso 1 1 calc R
C28B C 0.7813(6) 0.6013(4) 0.2745(4) 0.0337(13) Uani 1 1 d .
H28D H 0.6861 0.5714 0.2279 0.051 Uiso 1 1 calc R
H28E H 0.8485 0.6275 0.2375 0.051 Uiso 1 1 calc R
H28F H 0.7856 0.6614 0.3251 0.051 Uiso 1 1 calc R
C29B C 0.6702(6) 0.5183(4) 0.4467(4) 0.0182(11) Uani 1 1 d .
H29C H 0.6360 0.5737 0.4171 0.022 Uiso 1 1 calc R
H29D H 0.5938 0.4724 0.4685 0.022 Uiso 1 1 calc R
C30B C 0.7969(7) 0.5745(4) 0.5377(4) 0.0346(15) Uani 1 1 d .
H30D H 0.8279 0.5201 0.5698 0.052 Uiso 1 1 calc R
H30E H 0.7709 0.6203 0.5853 0.052 Uiso 1 1 calc R
H30F H 0.8734 0.6195 0.5167 0.052 Uiso 1 1 calc R
Si2B Si 0.34354(16) 0.15612(10) 0.02313(10) 0.0139(3) Uani 1 1 d .
C1 C -0.0514(3) 0.0025(3) 0.4824(2) 0.0306(8) Uani 1 1 d .
C4 C 0.1824(4) 0.1138(3) 0.6439(3) 0.0340(9) Uani 1 1 d .
H4 H 0.2620 0.1524 0.6994 0.041 Uiso 1 1 calc R
C5 C 0.0848(4) 0.0226(3) 0.6530(3) 0.0358(8) Uani 1 1 d .
H5 H 0.0966 -0.0019 0.7142 0.043 Uiso 1 1 calc R
C2 C 0.0464(4) 0.0944(3) 0.4759(3) 0.0334(8) Uani 1 1 d .
H2 H 0.0326 0.1210 0.4158 0.040 Uiso 1 1 calc R
C3 C 0.1663(4) 0.1494(2) 0.5565(2) 0.0333(8) Uani 1 1 d .
H3 H 0.2356 0.2110 0.5502 0.040 Uiso 1 1 calc R
C6 C -0.0311(3) -0.0329(3) 0.5709(2) 0.0294(7) Uani 1 1 d .
H6 H -0.0977 -0.0968 0.5762 0.035 Uiso 1 1 calc R
C7 C -0.1755(4) -0.0598(4) 0.3931(3) 0.0455(11) Uani 1 1 d .
H7A H -0.2301 -0.1256 0.4093 0.068 Uiso 1 1 calc R
H7B H -0.1420 -0.0795 0.3363 0.068 Uiso 1 1 calc R
H7C H -0.2351 -0.0147 0.3756 0.068 Uiso 1 1 calc R

loop_
_atom_site_aniso_label
_atom_site_aniso_U_11
_atom_site_aniso_U_22
_atom_site_aniso_U_33
_atom_site_aniso_U_23
_atom_site_aniso_U_13
_atom_site_aniso_U_12
Zr1A 0.0125(3) 0.0106(2) 0.0107(2) 0.00175(18) 0.0034(2) 0.00371(18)
Cl1A 0.0157(7) 0.0178(6) 0.0204(7) 0.0056(5) 0.0061(6) 0.0049(5)
Cl2A 0.0260(7) 0.0194(5) 0.0122(6) 0.0019(4) 0.0017(5) 0.0060(5)
Si1A 0.0172(8) 0.0112(6) 0.0121(7) -0.0005(5) 0.0047(6) 0.0024(5)
Si2A 0.0157(9) 0.0140(7) 0.0169(8) 0.0007(6) 0.0065(7) 0.0067(6)
C1A 0.019(3) 0.010(2) 0.012(3) -0.001(2) 0.007(2) 0.007(2)
C2A 0.017(3) 0.014(2) 0.011(2) 0.0003(18) 0.004(2) 0.010(2)
C3A 0.021(3) 0.013(2) 0.014(3) 0.004(2) 0.006(2) 0.011(2)
C4A 0.019(3) 0.011(2) 0.010(2) -0.0010(18) -0.003(2) 0.007(2)
C5A 0.023(3) 0.006(2) 0.014(3) -0.0013(19) 0.009(2) 0.005(2)
C6A 0.012(3) 0.011(2) 0.014(3) 0.0025(19) 0.006(2) 0.005(2)
C7A 0.015(3) 0.010(2) 0.015(3) 0.002(2) 0.007(2) 0.001(2)
C8A 0.008(3) 0.009(2) 0.013(3) 0.0041(19) -0.003(2) -0.0038(19)
C9A 0.016(3) 0.012(2) 0.020(3) 0.004(2) 0.010(2) 0.007(2)
C10A 0.024(3) 0.005(2) 0.010(2) 0.0014(17) 0.004(2) 0.0008(19)
C11A 0.016(3) 0.016(2) 0.023(3) 0.004(2) -0.001(2) 0.000(2)
C12A 0.025(3) 0.020(2) 0.015(3) 0.0003(19) 0.004(2) 0.008(2)
C13A 0.021(3) 0.021(3) 0.032(3) 0.004(2) 0.016(3) 0.005(2)
C14A 0.024(3) 0.022(3) 0.023(3) 0.001(2) 0.002(3) 0.014(2)
C15A 0.016(3) 0.015(2) 0.025(3) 0.010(2) 0.009(3) 0.005(2)
C16A 0.0340(18) 0.0175(14) 0.0173(15) 0.0064(12) 0.0100(13) 0.0064(13)
C17A 0.024(2) 0.022(2) 0.023(3) 0.0099(19) 0.0080(19) 0.0105(18)
C18A 0.046(3) 0.018(2) 0.023(2) 0.0011(17) 0.001(2) 0.0000(19)
C19A 0.031(3) 0.022(2) 0.024(2) 0.0113(19) 0.008(2) 0.0027(18)
C20A 0.046(3) 0.0184(19) 0.021(2) 0.0055(16) 0.015(2) 0.0093(18)
C21A 0.024(3) 0.018(2) 0.016(3) 0.0002(19) 0.008(2) 0.012(2)
C22A 0.014(3) 0.020(2) 0.022(3) -0.0010(19) 0.008(2) -0.006(2)
C23A 0.040(3) 0.025(2) 0.025(2) 0.0054(17) 0.019(2) 0.004(2)
C24A 0.020(3) 0.0129(19) 0.017(2) -0.0018(17) 0.0043(19) 0.0005(18)
C25A 0.030(4) 0.031(3) 0.020(3) -0.002(2) 0.002(2) 0.016(2)
C26A 0.020(3) 0.009(2) 0.016(2) 0.0016(17) 0.007(2) 0.005(2)
C27A 0.020(3) 0.022(2) 0.019(3) 0.0074(19) 0.005(2) 0.010(2)
C28A 0.033(3) 0.025(3) 0.026(3) 0.012(2) 0.018(2) 0.013(2)
C29A 0.021(3) 0.017(2) 0.023(3) 0.0075(19) 0.009(2) 0.0042(19)
C30A 0.021(3) 0.027(3) 0.032(3) 0.008(2) 0.012(2) 0.010(2)
Zr1B 0.0124(3) 0.0114(2) 0.0112(3) 0.00199(18) 0.0035(2) 0.00416(19)
Cl1B 0.0253(7) 0.0229(5) 0.0144(6) 0.0041(4) 0.0044(5) 0.0081(5)
Cl2B 0.0141(7) 0.0171(6) 0.0210(7) 0.0057(5) 0.0069(6) 0.0067(5)
Si1B 0.0112(9) 0.0130(7) 0.0196(8) 0.0024(6) 0.0049(7) 0.0024(6)
C1B 0.014(3) 0.008(2) 0.019(3) 0.0014(19) 0.007(2) 0.003(2)
C2B 0.018(3) 0.009(2) 0.015(3) 0.001(2) 0.004(2) 0.005(2)
C3B 0.010(3) 0.012(2) 0.017(3) -0.001(2) -0.001(2) 0.003(2)
C4B 0.018(3) 0.007(2) 0.019(3) -0.0001(19) 0.012(2) 0.003(2)
C5B 0.011(3) 0.011(2) 0.021(3) 0.001(2) 0.001(2) 0.004(2)
C6B 0.011(3) 0.011(2) 0.017(3) 0.004(2) 0.004(2) 0.003(2)
C7B 0.018(3) 0.009(2) 0.010(3) 0.0027(18) 0.004(2) 0.003(2)
C8B 0.007(3) 0.015(2) 0.018(3) 0.0080(19) 0.008(2) 0.0036(19)
C9B 0.017(3) 0.010(2) 0.010(3) 0.0003(19) 0.003(2) 0.003(2)
C10B 0.021(3) 0.010(2) 0.014(3) 0.0018(19) 0.013(2) 0.006(2)
C11B 0.015(3) 0.023(3) 0.033(3) 0.005(2) 0.006(3) 0.006(2)
C12B 0.021(3) 0.018(3) 0.027(3) 0.002(2) 0.010(3) 0.006(2)
C13B 0.031(3) 0.022(2) 0.022(3) 0.006(2) 0.016(3) 0.008(2)
C14B 0.026(3) 0.017(2) 0.012(3) -0.0010(19) 0.005(2) 0.008(2)
C15B 0.021(3) 0.017(2) 0.011(3) 0.001(2) 0.002(2) 0.003(2)
C16B 0.0352(19) 0.0265(17) 0.045(2) 0.0196(15) 0.0278(16) 0.0184(15)
C17B 0.019(2) 0.0100(18) 0.015(2) 0.0039(16) 0.0063(17) 0.0016(16)
C18B 0.034(2) 0.018(2) 0.040(3) 0.0157(19) 0.019(2) 0.0200(18)
C19B 0.022(2) 0.017(2) 0.033(3) 0.0087(19) 0.0083(19) 0.0063(16)
C20B 0.037(3) 0.0133(18) 0.026(2) 0.0047(16) 0.0050(19) 0.0059(17)
C21B 0.014(3) 0.012(2) 0.018(3) 0.0055(18) 0.001(2) 0.0037(19)
C22B 0.023(3) 0.021(2) 0.015(2) 0.0066(18) 0.006(2) 0.016(2)
C23B 0.035(3) 0.019(2) 0.027(3) 0.010(2) 0.014(2) 0.009(2)
C24B 0.017(3) 0.017(2) 0.020(2) 0.0082(18) 0.009(2) 0.0111(19)
C25B 0.019(3) 0.022(2) 0.034(3) 0.0048(19) 0.007(2) 0.007(2)
C26B 0.006(3) 0.012(2) 0.013(2) 0.0016(17) -0.0011(19) -0.0047(17)
C27B 0.020(3) 0.025(3) 0.016(2) -0.0048(19) 0.004(2) 0.003(2)
C28B 0.028(3) 0.032(2) 0.034(3) 0.010(2) 0.010(2) -0.003(2)
C29B 0.020(3) 0.020(2) 0.015(2) 0.0008(17) 0.0062(19) 0.0075(19)
C30B 0.035(4) 0.034(3) 0.021(3) -0.011(2) -0.001(3) 0.005(3)
Si2B 0.0169(8) 0.0123(6) 0.0115(7) 0.0028(5) 0.0031(6) 0.0041(6)
C1 0.0250(19) 0.0372(18) 0.0324(19) 0.0021(15) 0.0130(16) 0.0126(17)
C4 0.033(2) 0.034(2) 0.028(2) 0.0041(16) 0.0032(17) 0.0075(17)
C5 0.052(2) 0.0348(19) 0.0289(18) 0.0122(15) 0.0164(17) 0.0196(17)
C2 0.056(2) 0.0312(19) 0.0255(18) 0.0112(15) 0.0179(17) 0.0261(18)
C3 0.036(2) 0.0230(17) 0.040(2) 0.0061(15) 0.0117(16) 0.0068(15)
C6 0.0256(18) 0.0320(19) 0.034(2) 0.0081(16) 0.0146(16) 0.0095(15)
C7 0.029(2) 0.067(3) 0.037(2) -0.005(2) 0.0043(18) 0.021(2)

loop_
_atom_type_symbol
_atom_type_description
_atom_type_scat_dispersion_real
_atom_type_scat_dispersion_imag
_atom_type_scat_source
C C 0.0033 0.0016 'International Tables Vol C Tables 4.2.6.8 and 6.1.1.4'
H H 0.0000 0.0000 'International Tables Vol C Tables 4.2.6.8 and 6.1.1.4'
Si Si 0.0817 0.0704 'International Tables Vol C Tables 4.2.6.8 and 6.1.1.4'
Cl Cl 0.1484 0.1585 'International Tables Vol C Tables 4.2.6.8 and 6.1.1.4'
Zr Zr -2.9673 0.5597 'International Tables Vol C Tables 4.2.6.8 and 6.1.1.4'

loop_
_geom_angle_atom_site_label_1
_geom_angle_atom_site_label_2
_geom_angle_atom_site_label_3
_geom_angle
C6A Zr1A C7A 35.61(17)
C6A Zr1A Cl2A 135.67(12)
C7A Zr1A Cl2A 105.30(13)
C6A Zr1A C2A 79.04(16)
C7A Zr1A C2A 67.22(16)
Cl2A Zr1A C2A 108.01(12)
C6A Zr1A C1A 68.32(15)
C7A Zr1A C1A 78.62(16)
Cl2A Zr1A C1A 139.37(12)
C2A Zr1A C1A 35.15(17)
C6A Zr1A Cl1A 103.11(13)
C7A Zr1A Cl1A 135.94(12)
Cl2A Zr1A Cl1A 101.30(5)
C2A Zr1A Cl1A 134.65(12)
C1A Zr1A Cl1A 102.69(14)
C6A Zr1A C5A 96.33(15)
C7A Zr1A C5A 111.66(16)
Cl2A Zr1A C5A 124.25(12)
C2A Zr1A C5A 55.40(16)
C1A Zr1A C5A 33.06(16)
Cl1A Zr1A C5A 79.58(12)
C6A Zr1A C3A 111.90(15)
C7A Zr1A C3A 95.36(16)
Cl2A Zr1A C3A 84.80(12)
C2A Zr1A C3A 32.88(15)
C1A Zr1A C3A 54.67(16)
Cl1A Zr1A C3A 121.70(12)
C5A Zr1A C3A 52.25(16)
C6A Zr1A C10A 33.41(15)
C7A Zr1A C10A 55.96(16)
Cl2A Zr1A C10A 119.04(11)
C2A Zr1A C10A 112.43(16)
C1A Zr1A C10A 97.01(15)
Cl1A Zr1A C10A 80.50(12)
C5A Zr1A C10A 116.05(15)
C3A Zr1A C10A 145.31(16)
C6A Zr1A C8A 54.87(15)
C7A Zr1A C8A 32.36(15)
Cl2A Zr1A C8A 80.81(11)
C2A Zr1A C8A 94.62(17)
C1A Zr1A C8A 110.98(17)
Cl1A Zr1A C8A 124.11(11)
C5A Zr1A C8A 144.03(16)
C3A Zr1A C8A 114.14(16)
C10A Zr1A C8A 52.85(15)
C6A Zr1A C4A 122.71(15)
C7A Zr1A C4A 121.47(16)
Cl2A Zr1A C4A 93.02(11)
C2A Zr1A C4A 54.25(16)
C1A Zr1A C4A 54.41(15)
Cl1A Zr1A C4A 91.04(12)
C5A Zr1A C4A 31.84(14)
C3A Zr1A C4A 30.75(15)
C10A Zr1A C4A 147.81(15)
C8A Zr1A C4A 144.85(15)
C6A Zr1A C9A 53.69(15)
C7A Zr1A C9A 53.65(15)
Cl2A Zr1A C9A 88.73(12)
C2A Zr1A C9A 120.88(17)
C1A Zr1A C9A 121.95(16)
Cl1A Zr1A C9A 93.08(12)
C5A Zr1A C9A 146.96(16)
C3A Zr1A C9A 145.22(17)
C10A Zr1A C9A 31.17(15)
C8A Zr1A C9A 31.14(15)
C4A Zr1A C9A 175.12(17)
Cen1 Zr1A Cen2 121.7
Cen1 Zr1A Cl1A 106.6
Cen1 Zr1A Cl2A 110.8
Cen2 Zr1A Cl1A 108.1
Cen2 Zr1A Cl2A 106.4
Pln1 Pln2 . 106.6
C12A Si1A C11A 107.6(3)
C12A Si1A C1A 118.4(2)
C11A Si1A C1A 108.4(2)
C12A Si1A C6A 113.4(2)
C11A Si1A C6A 115.8(2)
C1A Si1A C6A 92.8(2)
C12A Si1A Zr1A 148.44(18)
C11A Si1A Zr1A 103.91(18)
C1A Si1A Zr1A 49.84(14)
C6A Si1A Zr1A 48.93(15)
C2A Si2A C14A 108.5(2)
C2A Si2A C7A 92.4(2)
C14A Si2A C7A 114.3(2)
C2A Si2A C13A 114.3(2)
C14A Si2A C13A 109.2(3)
C7A Si2A C13A 117.0(2)
C2A Si2A Zr1A 48.66(14)
C14A Si2A Zr1A 105.37(19)
C7A Si2A Zr1A 48.19(16)
C13A Si2A Zr1A 145.2(2)
C5A C1A C2A 106.6(4)
C5A C1A Si1A 124.8(4)
C2A C1A Si1A 122.9(4)
C5A C1A Zr1A 78.0(3)
C2A C1A Zr1A 72.2(3)
Si1A C1A Zr1A 94.17(17)
C3A C2A C1A 105.6(5)
C3A C2A Si2A 128.7(4)
C1A C2A Si2A 121.9(4)
C3A C2A Zr1A 79.1(3)
C1A C2A Zr1A 72.7(3)
Si2A C2A Zr1A 96.63(18)
C4A C3A C2A 111.8(5)
C4A C3A Zr1A 77.9(3)
C2A C3A Zr1A 68.0(2)
C4A C3A H3A 124.1
C2A C3A H3A 124.1
Zr1A C3A H3A 121.3
C3A C4A C5A 106.3(5)
C3A C4A C15A 126.8(4)
C5A C4A C15A 126.3(4)
C3A C4A Zr1A 71.3(3)
C5A C4A Zr1A 70.2(2)
C15A C4A Zr1A 130.1(3)
C1A C5A C4A 109.7(5)
C1A C5A Zr1A 68.9(2)
C4A C5A Zr1A 78.0(3)
C1A C5A H5A 125.1
C4A C5A H5A 125.1
Zr1A C5A H5A 119.6
C10A C6A C7A 107.5(4)
C10A C6A Si1A 126.4(4)
C7A C6A Si1A 122.1(3)
C10A C6A Zr1A 80.7(3)
C7A C6A Zr1A 72.4(3)
Si1A C6A Zr1A 94.97(18)
C8A C7A C6A 106.8(4)
C8A C7A Si2A 127.9(4)
C6A C7A Si2A 122.1(3)
C8A C7A Zr1A 81.4(3)
C6A C7A Zr1A 72.0(3)
Si2A C7A Zr1A 96.52(19)
C7A C8A C9A 108.9(4)
C7A C8A C21A 126.5(5)
C9A C8A C21A 124.1(4)
C7A C8A Zr1A 66.2(3)
C9A C8A Zr1A 76.4(3)
C21A C8A Zr1A 129.8(3)
C8A C9A C10A 110.1(4)
C8A C9A Zr1A 72.5(3)
C10A C9A Zr1A 72.3(3)
C8A C9A H9A 124.9
C10A C9A H9A 124.9
Zr1A C9A H9A 121.9
C9A C10A C6A 106.6(5)
C9A C10A C26A 125.6(4)
C6A C10A C26A 127.5(4)
C9A C10A Zr1A 76.5(3)
C6A C10A Zr1A 65.9(2)
C26A C10A Zr1A 128.2(3)
Si1A C11A H11A 109.5
Si1A C11A H11B 109.5
H11A C11A H11B 109.5
Si1A C11A H11C 109.5
H11A C11A H11C 109.5
H11B C11A H11C 109.5
Si1A C12A H12A 109.5
Si1A C12A H12B 109.5
H12A C12A H12B 109.5
Si1A C12A H12C 109.5
H12A C12A H12C 109.5
H12B C12A H12C 109.5
Si2A C13A H13A 109.5
Si2A C13A H13B 109.5
H13A C13A H13B 109.5
Si2A C13A H13C 109.5
H13A C13A H13C 109.5
H13B C13A H13C 109.5
Si2A C14A H14A 109.5
Si2A C14A H14B 109.5
H14A C14A H14B 109.5
Si2A C14A H14C 109.5
H14A C14A H14C 109.5
H14B C14A H14C 109.5
C4A C15A C17A 113.3(3)
C4A C15A C16A 112.0(2)
C17A C15A C16A 113.0(2)
C4A C15A H15A 105.9
C17A C15A H15A 105.9
C16A C15A H15A 105.9
C15A C16A H16A 109.5
C15A C16A H16B 109.5
H16A C16A H16B 109.5
C15A C16A H16C 109.5
H16A C16A H16C 109.5
H16B C16A H16C 109.5
C18A C17A C15A 109.7(4)
C18A C17A C19A 108.1(5)
C15A C17A C19A 110.0(4)
C18A C17A C20A 109.5(4)
C15A C17A C20A 111.1(4)
C19A C17A C20A 108.4(4)
C17A C18A H18A 109.5
C17A C18A H18B 109.5
H18A C18A H18B 109.5
C17A C18A H18C 109.5
H18A C18A H18C 109.5
H18B C18A H18C 109.5
C17A C19A H19A 109.5
C17A C19A H19B 109.5
H19A C19A H19B 109.5
C17A C19A H19C 109.5
H19A C19A H19C 109.5
H19B C19A H19C 109.5
C17A C20A H20A 109.5
C17A C20A H20B 109.5
H20A C20A H20B 109.5
C17A C20A H20C 109.5
H20A C20A H20C 109.5
H20B C20A H20C 109.5
C8A C21A C22A 108.6(4)
C8A C21A C24A 113.1(4)
C22A C21A C24A 113.1(4)
C8A C21A H21A 107.2
C22A C21A H21A 107.2
C24A C21A H21A 107.2
C23A C22A C21A 114.3(5)
C23A C22A H22A 108.7
C21A C22A H22A 108.7
C23A C22A H22B 108.7
C21A C22A H22B 108.7
H22A C22A H22B 107.6
C22A C23A H23A 109.5
C22A C23A H23B 109.5
H23A C23A H23B 109.5
C22A C23A H23C 109.5
H23A C23A H23C 109.5
H23B C23A H23C 109.5
C21A C24A C25A 113.8(5)
C21A C24A H24A 108.8
C25A C24A H24A 108.8
C21A C24A H24B 108.8
C25A C24A H24B 108.8
H24A C24A H24B 107.7
C24A C25A H25A 109.5
C24A C25A H25B 109.5
H25A C25A H25B 109.5
C24A C25A H25C 109.5
H25A C25A H25C 109.5
H25B C25A H25C 109.5
C10A C26A C29A 111.7(4)
C10A C26A C27A 109.0(4)
C29A C26A C27A 114.3(4)
C10A C26A H26A 107.2
C29A C26A H26A 107.2
C27A C26A H26A 107.2
C28A C27A C26A 114.8(4)
C28A C27A H27A 108.6
C26A C27A H27A 108.6
C28A C27A H27B 108.6
C26A C27A H27B 108.6
H27A C27A H27B 107.5
C27A C28A H28A 109.5
C27A C28A H28B 109.5
H28A C28A H28B 109.5
C27A C28A H28C 109.5
H28A C28A H28C 109.5
H28B C28A H28C 109.5
C26A C29A C30A 112.8(5)
C26A C29A H29A 109.0
C30A C29A H29A 109.0
C26A C29A H29B 109.0
C30A C29A H29B 109.0
H29A C29A H29B 107.8
C29A C30A H30A 109.5
C29A C30A H30B 109.5
H30A C30A H30B 109.5
C29A C30A H30C 109.5
H30A C30A H30C 109.5
H30B C30A H30C 109.5
C7B Zr1B Cl1B 137.70(12)
C7B Zr1B C2B 68.99(15)
Cl1B Zr1B C2B 137.32(12)
C7B Zr1B C6B 35.49(17)
Cl1B Zr1B C6B 107.08(12)
C2B Zr1B C6B 78.91(16)
C7B Zr1B C1B 79.34(16)
Cl1B Zr1B C1B 107.49(13)
C2B Zr1B C1B 34.30(17)
C6B Zr1B C1B 67.78(15)
C7B Zr1B Cl2B 101.64(13)
Cl1B Zr1B Cl2B 101.39(5)
C2B Zr1B Cl2B 103.21(14)
C6B Zr1B Cl2B 134.21(12)
C1B Zr1B Cl2B 134.83(12)
C7B Zr1B C5B 112.55(16)
Cl1B Zr1B C5B 82.04(12)
C2B Zr1B C5B 55.28(16)
C6B Zr1B C5B 95.24(16)
C1B Zr1B C5B 33.22(15)
Cl2B Zr1B C5B 124.01(12)
C7B Zr1B C3B 97.12(16)
Cl1B Zr1B C3B 121.23(12)
C2B Zr1B C3B 33.02(16)
C6B Zr1B C3B 111.91(16)
C1B Zr1B C3B 54.45(15)
Cl2B Zr1B C3B 80.99(12)
C5B Zr1B C3B 52.77(15)
C7B Zr1B C8B 32.34(15)
Cl1B Zr1B C8B 120.89(11)
C2B Zr1B C8B 97.36(16)
C6B Zr1B C8B 54.36(15)
C1B Zr1B C8B 111.62(16)
Cl2B Zr1B C8B 80.35(11)
C5B Zr1B C8B 144.74(16)
C3B Zr1B C8B 117.39(15)
C7B Zr1B C10B 55.48(15)
Cl1B Zr1B C10B 82.23(12)
C2B Zr1B C10B 111.91(16)
C6B Zr1B C10B 33.00(14)
C1B Zr1B C10B 95.56(15)
Cl2B Zr1B C10B 122.53(11)
C5B Zr1B C10B 113.35(16)
C3B Zr1B C10B 144.88(15)
C8B Zr1B C10B 51.97(16)
C7B Zr1B C9B 53.34(15)
Cl1B Zr1B C9B 90.97(11)
C2B Zr1B C9B 122.24(16)
C6B Zr1B C9B 53.20(15)
C1B Zr1B C9B 120.98(16)
Cl2B Zr1B C9B 91.90(12)
C5B Zr1B C9B 144.09(16)
C3B Zr1B C9B 147.76(15)
C8B Zr1B C9B 30.57(15)
C10B Zr1B C9B 30.80(15)
C7B Zr1B C4B 122.79(15)
Cl1B Zr1B C4B 91.04(12)
C2B Zr1B C4B 53.80(15)
C6B Zr1B C4B 121.66(15)
C1B Zr1B C4B 53.88(15)
Cl2B Zr1B C4B 92.35(11)
C5B Zr1B C4B 31.83(15)
C3B Zr1B C4B 30.78(15)
C8B Zr1B C4B 148.02(15)
C10B Zr1B C4B 145.12(15)
C9B Zr1B C4B 174.86(16)
Cen3 Zr1B Cen4 122.0
Cen3 Zr1B Cl1B 108.6
Cen3 Zr1B Cl2B 107.8
Cen4 Zr1B Cl1B 108.3
Cen4 Zr1B Cl2B 106.8
Pln3 Pln4 . 106.6
C12B Si1B C11B 108.4(3)
C12B Si1B C1B 114.1(2)
C11B Si1B C1B 109.1(2)
C12B Si1B C6B 116.7(2)
C11B Si1B C6B 115.9(2)
C1B Si1B C6B 91.7(2)
C12B Si1B Zr1B 145.22(19)
C11B Si1B Zr1B 106.09(18)
C1B Si1B Zr1B 48.31(14)
C6B Si1B Zr1B 48.31(15)
C5B C1B C2B 107.5(4)
C5B C1B Si1B 124.4(4)
C2B C1B Si1B 123.3(4)
C5B C1B Zr1B 77.3(3)
C2B C1B Zr1B 72.5(3)
Si1B C1B Zr1B 96.45(18)
C3B C2B C1B 106.4(4)
C3B C2B Si2B 126.5(4)
C1B C2B Si2B 122.2(4)
C3B C2B Zr1B 78.5(3)
C1B C2B Zr1B 73.2(3)
Si2B C2B Zr1B 94.43(18)
C4B C3B C2B 110.9(5)
C4B C3B Zr1B 79.2(3)
C2B C3B Zr1B 68.5(3)
C4B C3B H3B 124.4
C2B C3B H3B 124.4
Zr1B C3B H3B 124.4
C3B C4B C5B 106.4(4)
C3B C4B C15B 128.7(5)
C5B C4B C15B 124.9(5)
C3B C4B Zr1B 70.0(3)
C5B C4B Zr1B 68.9(2)
C15B C4B Zr1B 127.2(3)
C1B C5B C4B 108.7(5)
C1B C5B Zr1B 69.5(3)
C4B C5B Zr1B 79.3(3)
C1B C5B H5B 125.2
C4B C5B H5B 125.2
Zr1B C5B H5B 125.2
C10B C6B C7B 106.9(4)
C10B C6B Si1B 126.3(4)
C7B C6B Si1B 122.7(3)
C10B C6B Zr1B 80.7(3)
C7B C6B Zr1B 71.1(3)
Si1B C6B Zr1B 96.00(19)
C8B C7B C6B 106.2(4)
C8B C7B Si2B 129.8(4)
C6B C7B Si2B 120.8(3)
C8B C7B Zr1B 81.5(3)
C6B C7B Zr1B 73.4(3)
Si2B C7B Zr1B 95.01(18)
C9B C8B C7B 109.8(4)
C9B C8B C21B 124.4(4)
C7B C8B C21B 125.6(5)
C9B C8B Zr1B 77.4(3)
C7B C8B Zr1B 66.1(3)
C21B C8B Zr1B 126.6(3)
C8B C9B C10B 109.9(4)
C8B C9B Zr1B 72.1(3)
C10B C9B Zr1B 72.9(3)
C8B C9B H9B 125.0
C10B C9B H9B 125.0
Zr1B C9B H9B 125.0
C9B C10B C6B 107.0(5)
C9B C10B C26B 125.5(4)
C6B C10B C26B 127.1(5)
C9B C10B Zr1B 76.3(3)
C6B C10B Zr1B 66.3(3)
C26B C10B Zr1B 128.7(3)
Si1B C11B H11D 109.5
Si1B C11B H11E 109.5
H11D C11B H11E 109.5
Si1B C11B H11F 109.5
H11D C11B H11F 109.5
H11E C11B H11F 109.5
Si1B C12B H12D 109.5
Si1B C12B H12E 109.5
H12D C12B H12E 109.5
Si1B C12B H12F 109.5
H12D C12B H12F 109.5
H12E C12B H12F 109.5
Si2B C13B H13D 109.5
Si2B C13B H13E 109.5
H13D C13B H13E 109.5
Si2B C13B H13F 109.5
H13D C13B H13F 109.5
H13E C13B H13F 109.5
Si2B C14B H14D 109.5
Si2B C14B H14E 109.5
H14D C14B H14E 109.5
Si2B C14B H14F 109.5
H14D C14B H14F 109.5
H14E C14B H14F 109.5
C16B C15B C4B 112.2(3)
C16B C15B C17B 112.8(3)
C4B C15B C17B 109.3(3)
C16B C15B H15B 107.4
C4B C15B H15B 107.4
C17B C15B H15B 107.4
C15B C16B H16D 109.5
C15B C16B H16E 109.5
H16D C16B H16E 109.5
C15B C16B H16F 109.5
H16D C16B H16F 109.5
H16E C16B H16F 109.5
C18B C17B C19B 109.1(4)
C18B C17B C20B 109.7(4)
C19B C17B C20B 109.4(4)
C18B C17B C15B 109.9(4)
C19B C17B C15B 108.0(4)
C20B C17B C15B 110.6(4)
C17B C18B H18D 109.5
C17B C18B H18E 109.5
H18D C18B H18E 109.5
C17B C18B H18F 109.5
H18D C18B H18F 109.5
H18E C18B H18F 109.5
C17B C19B H19D 109.5
C17B C19B H19E 109.5
H19D C19B H19E 109.5
C17B C19B H19F 109.5
H19D C19B H19F 109.5
H19E C19B H19F 109.5
C17B C20B H20D 109.5
C17B C20B H20E 109.5
H20D C20B H20E 109.5
C17B C20B H20F 109.5
H20D C20B H20F 109.5
H20E C20B H20F 109.5
C24B C21B C8B 111.6(4)
C24B C21B C22B 112.9(4)
C8B C21B C22B 108.6(4)
C24B C21B H21B 107.8
C8B C21B H21B 107.8
C22B C21B H21B 107.8
C23B C22B C21B 115.1(4)
C23B C22B H22C 108.5
C21B C22B H22C 108.5
C23B C22B H22D 108.5
C21B C22B H22D 108.5
H22C C22B H22D 107.5
C22B C23B H23D 109.5
C22B C23B H23E 109.5
H23D C23B H23E 109.5
C22B C23B H23F 109.5
H23D C23B H23F 109.5
H23E C23B H23F 109.5
C25B C24B C21B 113.7(4)
C25B C24B H24C 108.8
C21B C24B H24C 108.8
C25B C24B H24D 108.8
C21B C24B H24D 108.8
H24C C24B H24D 107.7
C24B C25B H25D 109.5
C24B C25B H25E 109.5
H25D C25B H25E 109.5
C24B C25B H25F 109.5
H25D C25B H25F 109.5
H25E C25B H25F 109.5
C10B C26B C29B 112.5(4)
C10B C26B C27B 107.9(4)
C29B C26B C27B 113.1(4)
C10B C26B H26B 107.7
C29B C26B H26B 107.7
C27B C26B H26B 107.7
C28B C27B C26B 114.2(4)
C28B C27B H27C 108.7
C26B C27B H27C 108.7
C28B C27B H27D 108.7
C26B C27B H27D 108.7
H27C C27B H27D 107.6
C27B C28B H28D 109.5
C27B C28B H28E 109.5
H28D C28B H28E 109.5
C27B C28B H28F 109.5
H28D C28B H28F 109.5
H28E C28B H28F 109.5
C30B C29B C26B 113.0(5)
C30B C29B H29C 109.0
C26B C29B H29C 109.0
C30B C29B H29D 109.0
C26B C29B H29D 109.0
H29C C29B H29D 107.8
C29B C30B H30D 109.5
C29B C30B H30E 109.5
H30D C30B H30E 109.5
C29B C30B H30F 109.5
H30D C30B H30F 109.5
H30E C30B H30F 109.5
C13B Si2B C14B 106.2(3)
C13B Si2B C2B 119.2(2)
C14B Si2B C2B 108.0(2)
C13B Si2B C7B 115.1(2)
C14B Si2B C7B 115.4(2)
C2B Si2B C7B 92.9(2)
C13B Si2B Zr1B 149.4(2)
C14B Si2B Zr1B 104.31(17)
C2B Si2B Zr1B 49.42(15)
C7B Si2B Zr1B 48.73(14)
C2 C1 C6 118.5(3)
C2 C1 C7 120.4(3)
C6 C1 C7 121.1(3)
C3 C4 C5 121.0(3)
C3 C4 H4 119.5
C5 C4 H4 119.5
C4 C5 C6 118.8(3)
C4 C5 H5 120.6
C6 C5 H5 120.6
C1 C2 C3 120.9(3)
C1 C2 H2 119.5
C3 C2 H2 119.5
C4 C3 C2 119.3(3)
C4 C3 H3 120.3
C2 C3 H3 120.3
C1 C6 C5 121.5(3)
C1 C6 H6 119.3
C5 C6 H6 119.3
C1 C7 H7A 109.5
C1 C7 H7B 109.5
H7A C7 H7B 109.5
C1 C7 H7C 109.5
H7A C7 H7C 109.5
H7B C7 H7C 109.5

loop_
_geom_bond_atom_site_label_1
_geom_bond_atom_site_label_2
_geom_bond_distance
Zr1A C6A 2.415(5)
Zr1A C7A 2.420(5)
Zr1A Cl2A 2.4214(13)
Zr1A C2A 2.439(4)
Zr1A C1A 2.445(4)
Zr1A Cl1A 2.4454(14)
Zr1A C5A 2.564(4)
Zr1A C3A 2.582(4)
Zr1A C10A 2.611(5)
Zr1A C8A 2.615(5)
Zr1A C4A 2.665(5)
Zr1A C9A 2.666(4)
Zr1A Cen1 2.229
Zr1A Cen2 2.235
Zr1A Pln1 2.213
Zr1A Pln2 2.212
Si1A C12A 1.870(5)
Si1A C11A 1.870(5)
Si1A C1A 1.881(5)
Si1A C6A 1.887(5)
Si2A C2A 1.850(5)
Si2A C14A 1.856(5)
Si2A C7A 1.876(5)
Si2A C13A 1.877(5)
C1A C5A 1.430(7)
C1A C2A 1.475(7)
C2A C3A 1.428(7)
C3A C4A 1.394(7)
C3A H3A 0.9500
C4A C5A 1.438(7)
C4A C15A 1.501(6)
C5A H5A 0.9500
C6A C10A 1.457(6)
C6A C7A 1.479(7)
C7A C8A 1.416(6)
C8A C9A 1.418(7)
C8A C21A 1.514(7)
C9A C10A 1.419(7)
C9A H9A 0.9500
C10A C26A 1.499(7)
C11A H11A 0.9800
C11A H11B 0.9800
C11A H11C 0.9800
C12A H12A 0.9800
C12A H12B 0.9800
C12A H12C 0.9800
C13A H13A 0.9800
C13A H13B 0.9800
C13A H13C 0.9800
C14A H14A 0.9800
C14A H14B 0.9800
C14A H14C 0.9800
C15A C17A 1.543(5)
C15A C16A 1.5476
C15A H15A 1.0000
C16A H16A 0.9800
C16A H16B 0.9800
C16A H16C 0.9800
C17A C18A 1.531(7)
C17A C19A 1.547(7)
C17A C20A 1.555(7)
C18A H18A 0.9800
C18A H18B 0.9800
C18A H18C 0.9800
C19A H19A 0.9800
C19A H19B 0.9800
C19A H19C 0.9800
C20A H20A 0.9800
C20A H20B 0.9800
C20A H20C 0.9800
C21A C22A 1.538(7)
C21A C24A 1.539(6)
C21A H21A 1.0000
C22A C23A 1.501(7)
C22A H22A 0.9900
C22A H22B 0.9900
C23A H23A 0.9800
C23A H23B 0.9800
C23A H23C 0.9800
C24A C25A 1.540(8)
C24A H24A 0.9900
C24A H24B 0.9900
C25A H25A 0.9800
C25A H25B 0.9800
C25A H25C 0.9800
C26A C29A 1.533(6)
C26A C27A 1.553(6)
C26A H26A 1.0000
C27A C28A 1.518(6)
C27A H27A 0.9900
C27A H27B 0.9900
C28A H28A 0.9800
C28A H28B 0.9800
C28A H28C 0.9800
C29A C30A 1.534(7)
C29A H29A 0.9900
C29A H29B 0.9900
C30A H30A 0.9800
C30A H30B 0.9800
C30A H30C 0.9800
Zr1B C7B 2.405(5)
Zr1B Cl1B 2.4242(14)
Zr1B C2B 2.428(5)
Zr1B C6B 2.435(5)
Zr1B C1B 2.437(5)
Zr1B Cl2B 2.4470(14)
Zr1B C5B 2.539(5)
Zr1B C3B 2.558(5)
Zr1B C8B 2.601(5)
Zr1B C10B 2.625(5)
Zr1B C9B 2.668(4)
Zr1B C4B 2.674(4)
Zr1B Cen3 2.221
Zr1B Cen4 2.242
Zr1B Pln3 2.205
Zr1B Pln4 2.218
Si1B C12B 1.861(5)
Si1B C11B 1.865(5)
Si1B C1B 1.883(5)
Si1B C6B 1.903(5)
C1B C5B 1.426(7)
C1B C2B 1.435(7)
C2B C3B 1.423(7)
C2B Si2B 1.886(5)
C3B C4B 1.393(7)
C3B H3B 1.0000
C4B C5B 1.436(7)
C4B C15B 1.530(6)
C5B H5B 1.0000
C6B C10B 1.449(6)
C6B C7B 1.476(7)
C7B C8B 1.407(6)
C7B Si2B 1.893(5)
C8B C9B 1.391(7)
C8B C21B 1.537(7)
C9B C10B 1.406(7)
C9B H9B 1.0000
C10B C26B 1.513(7)
C11B H11D 0.9800
C11B H11E 0.9800
C11B H11F 0.9800
C12B H12D 0.9800
C12B H12E 0.9800
C12B H12F 0.9800
C13B Si2B 1.849(5)
C13B H13D 0.9800
C13B H13E 0.9800
C13B H13F 0.9800
C14B Si2B 1.855(5)
C14B H14D 0.9800
C14B H14E 0.9800
C14B H14F 0.9800
C15B C16B 1.490(4)
C15B C17B 1.604(5)
C15B H15B 1.0000
C16B H16D 0.9800
C16B H16E 0.9800
C16B H16F 0.9800
C17B C18B 1.497(7)
C17B C19B 1.528(6)
C17B C20B 1.536(7)
C18B H18D 0.9800
C18B H18E 0.9800
C18B H18F 0.9800
C19B H19D 0.9800
C19B H19E 0.9800
C19B H19F 0.9800
C20B H20D 0.9800
C20B H20E 0.9800
C20B H20F 0.9800
C21B C24B 1.526(6)
C21B C22B 1.545(6)
C21B H21B 1.0000
C22B C23B 1.537(6)
C22B H22C 0.9900
C22B H22D 0.9900
C23B H23D 0.9800
C23B H23E 0.9800
C23B H23F 0.9800
C24B C25B 1.508(7)
C24B H24C 0.9900
C24B H24D 0.9900
C25B H25D 0.9800
C25B H25E 0.9800
C25B H25F 0.9800
C26B C29B 1.526(7)
C26B C27B 1.547(7)
C26B H26B 1.0000
C27B C28B 1.532(7)
C27B H27C 0.9900
C27B H27D 0.9900
C28B H28D 0.9800
C28B H28E 0.9800
C28B H28F 0.9800
C29B C30B 1.521(8)
C29B H29C 0.9900
C29B H29D 0.9900
C30B H30D 0.9800
C30B H30E 0.9800
C30B H30F 0.9800
C1 C2 1.372(4)
C1 C6 1.374(4)
C1 C7 1.507(5)
C4 C3 1.360(5)
C4 C5 1.379(5)
C4 H4 0.9500
C5 C6 1.390(5)
C5 H5 0.9500
C2 C3 1.400(5)
C2 H2 0.9500
C3 H3 0.9500
C6 H6 0.9500
C7 H7A 0.9800
C7 H7B 0.9800
C7 H7C 0.9800
